data_7233340
loop_
_publ_author_name
'Ilichev, Vasily A.'
'Silantyeva, Liubov I.'
'Grishin, Ivan D.'
'Rozhkov, Anton V.'
'Rumyantcev, Roman V.'
'Fukin, Georgy K.'
'Bochkarev, Mikhail N.'

_publ_section_title
;
 Cerium(iii) complexes with azolyl-substituted thiophenolate ligands:
 synthesis, structure and red luminescence
;
_journal_issue 42
_journal_name_full 'RSC Advances'
_journal_page_first 24110
_journal_paper_doi 10.1039/C9RA03199E
_journal_volume 9
_journal_year 2019
_chemical_formula_sum 'C48 H49.5 Ce N6 O4.5 S3'
_chemical_formula_weight 1018.73
_space_group_crystal_system monoclinic
_space_group_IT_number 15
_space_group_name_Hall '-I 2ya'
_space_group_name_H-M_alt 'I 1 2/a 1'
_symmetry_space_group_name_Hall '-I 2ya'
_symmetry_space_group_name_H-M 'I 1 2/a 1'
_atom_sites_solution_hydrogens geom
_atom_sites_solution_primary dual
_atom_sites_solution_secondary difmap
_audit_creation_method SHELXL-2014/7
_audit_update_record
;
2019-04-01 deposited with the CCDC.    2019-07-30 downloaded from the CCDC.
;
_cell_angle_alpha 90
_cell_angle_beta 95.4840(10)
_cell_angle_gamma 90
_cell_formula_units_Z 8
_cell_length_a 21.5274(3)
_cell_length_b 12.4640(2)
_cell_length_c 39.1836(5)
_cell_measurement_reflns_used 14261
_cell_measurement_temperature 100(2)
_cell_measurement_theta_max 28.2280
_cell_measurement_theta_min 3.2830
_cell_volume 10465.5(3)
_computing_cell_refinement 'CrysAlisPro, Agilent Technologies'
_computing_data_collection 'CrysAlisPro, Agilent Technologies'
_computing_data_reduction 'CrysAlisPro, Agilent Technologies'
_computing_molecular_graphics \^A
_computing_publication_material \^A
_computing_structure_refinement \^A
_computing_structure_solution \^A
_diffrn_ambient_temperature 100(2)
_diffrn_measured_fraction_theta_full 0.997
_diffrn_measured_fraction_theta_max 0.995
_diffrn_measurement_device_type 'Xcalibur EOS'
_diffrn_measurement_method '\w scans'
_diffrn_radiation_monochromator graphite
_diffrn_radiation_source 'Enhance (Mo) X-ray Source'
_diffrn_radiation_type MoK\a
_diffrn_radiation_wavelength 0.71073
_diffrn_reflns_av_R_equivalents 0.0467
_diffrn_reflns_av_unetI/netI 0.0408
_diffrn_reflns_Laue_measured_fraction_full 0.997
_diffrn_reflns_Laue_measured_fraction_max 0.995
_diffrn_reflns_limit_h_max 28
_diffrn_reflns_limit_h_min -28
_diffrn_reflns_limit_k_max 16
_diffrn_reflns_limit_k_min -16
_diffrn_reflns_limit_l_max 52
_diffrn_reflns_limit_l_min -52
_diffrn_reflns_number 55315
_diffrn_reflns_point_group_measured_fraction_full 0.997
_diffrn_reflns_point_group_measured_fraction_max 0.995
_diffrn_reflns_theta_full 25.242
_diffrn_reflns_theta_max 28.306
_diffrn_reflns_theta_min 3.081
_exptl_absorpt_coefficient_mu 1.035
_exptl_absorpt_correction_T_max 0.883
_exptl_absorpt_correction_T_min 0.745
_exptl_absorpt_correction_type analytical
_exptl_absorpt_process_details
;
CrysAlisPro, Agilent Technologies,
Version 1.171.37.35 (release 13-08-2014 CrysAlis171 .NET)
(compiled Aug 13 2014,18:06:01)
Analytical numeric absorption correction using a multifaceted crystal
            model based on expressions derived by R.C. Clark & J.S. Reid.
(Clark, R. C. & Reid, J. S. (1995). Acta Cryst. A51, 887-897)
Empirical absorption correction using spherical harmonics,
 implemented in SCALE3 ABSPACK scaling algorithm.
;
_exptl_crystal_colour yellow
_exptl_crystal_density_diffrn 1.293
_exptl_crystal_description prism
_exptl_crystal_F_000 4172
_exptl_crystal_size_max 0.430
_exptl_crystal_size_mid 0.270
_exptl_crystal_size_min 0.180
_refine_diff_density_max 1.886
_refine_diff_density_min -1.645
_refine_diff_density_rms 0.152
_refine_ls_extinction_method none
_refine_ls_goodness_of_fit_ref 1.030
_refine_ls_hydrogen_treatment constr
_refine_ls_matrix_type full
_refine_ls_number_parameters 729
_refine_ls_number_reflns 12956
_refine_ls_number_restraints 299
_refine_ls_restrained_S_all 1.040
_refine_ls_R_factor_all 0.0770
_refine_ls_R_factor_gt 0.0577
_refine_ls_shift/su_max 0.002
_refine_ls_shift/su_mean 0.000
_refine_ls_structure_factor_coef Fsqd
_refine_ls_weighting_details 'w=1/[\s^2^(Fo^2^)+(0.1019P)^2^+77.7141P] where P=(Fo^2^+2Fc^2^)/3'
_refine_ls_weighting_scheme calc
_refine_ls_wR_factor_gt 0.1658
_refine_ls_wR_factor_ref 0.1826
_reflns_Friedel_coverage 0.000
_reflns_number_gt 10159
_reflns_number_total 12956
_reflns_threshold_expression 'I > 2\s(I)'
_cod_data_source_file c9ra03199e2.cif
_cod_data_source_block censn_a
_cod_original_formula_sum 'C48 H49.50 Ce N6 O4.50 S3'
_cod_database_code 7233340
_shelx_shelxl_version_number 2014/7
_shelx_space_group_comment
;
The symmetry employed for this shelxl refinement is uniquely defined
by the following loop, which should always be used as a source of
symmetry information in preference to the above space-group names.
They are only intended as comments.
;
_shelx_estimated_absorpt_t_min 0.664
_shelx_estimated_absorpt_t_max 0.836

loop_
_space_group_symop_operation_xyz
'x, y, z'
'-x+1/2, y, -z'
'x+1/2, y+1/2, z+1/2'
'-x+1, y+1/2, -z+1/2'
'-x, -y, -z'
'x-1/2, -y, z'
'-x+1/2, -y+1/2, -z+1/2'
'x, -y+1/2, z+1/2'

loop_
_atom_site_label
_atom_site_type_symbol
_atom_site_fract_x
_atom_site_fract_y
_atom_site_fract_z
_atom_site_U_iso_or_equiv
_atom_site_adp_type
_atom_site_occupancy
_atom_site_site_symmetry_order
_atom_site_calc_flag
_atom_site_refinement_flags_posn
_atom_site_refinement_flags_adp
_atom_site_refinement_flags_occupancy
_atom_site_disorder_assembly
_atom_site_disorder_group
Ce1 Ce 0.52743(2) 0.58540(2) 0.37833(2) 0.02353(9) Uani 1 1 d . . . . .
S1 S 0.61467(6) 0.42751(11) 0.35819(3) 0.0335(3) Uani 1 1 d . . . . .
S2 S 0.45694(6) 0.77648(11) 0.35872(3) 0.0325(3) Uani 1 1 d . . . . .
S3 S 0.59393(5) 0.48886(9) 0.43964(3) 0.0243(2) Uani 1 1 d . . . . .
O1 O 0.45600(18) 0.4160(3) 0.38696(9) 0.0357(8) Uani 1 1 d D . . . .
O2 O 0.45010(19) 0.5223(3) 0.32787(9) 0.0384(9) Uani 1 1 d D . . . .
N1 N 0.5766(2) 0.6532(4) 0.32043(10) 0.0328(9) Uani 1 1 d . . . . .
N2 N 0.6072(2) 0.6451(5) 0.26772(12) 0.0453(12) Uani 1 1 d . . . . .
H2A H 0.6150 0.6182 0.2478 0.054 Uiso 1 1 calc R U . . .
N3 N 0.59261(19) 0.7433(3) 0.40325(10) 0.0275(8) Uani 1 1 d . . . . .
N4 N 0.6246(2) 0.9050(3) 0.41968(12) 0.0346(9) Uani 1 1 d . . . . .
H4A H 0.6231 0.9720 0.4267 0.042 Uiso 1 1 calc R U . . .
N5 N 0.46185(17) 0.6218(3) 0.43089(10) 0.0244(7) Uani 1 1 d . . . . .
N6 N 0.43342(17) 0.6191(3) 0.48424(10) 0.0253(8) Uani 1 1 d . . . . .
H6A H 0.4365 0.6209 0.5068 0.030 Uiso 1 1 calc R U . . .
C1 C 0.5862(3) 0.3976(5) 0.31587(14) 0.0393(12) Uani 1 1 d . . . . .
C2 C 0.5767(3) 0.2889(6) 0.30661(17) 0.0533(16) Uani 1 1 d . . . . .
H2B H 0.5873 0.2347 0.3232 0.064 Uiso 1 1 calc R U . . .
C3 C 0.5523(4) 0.2589(7) 0.27382(19) 0.064(2) Uani 1 1 d . . . . .
H3A H 0.5461 0.1850 0.2687 0.077 Uiso 1 1 calc R U . . .
C4 C 0.5371(3) 0.3328(7) 0.24921(18) 0.0601(19) Uani 1 1 d . . . . .
H4B H 0.5198 0.3113 0.2270 0.072 Uiso 1 1 calc R U . . .
C5 C 0.5472(3) 0.4406(7) 0.25686(16) 0.0522(16) Uani 1 1 d . . . . .
H5A H 0.5373 0.4927 0.2395 0.063 Uiso 1 1 calc R U . . .
C6 C 0.5716(3) 0.4743(5) 0.28963(13) 0.0396(12) Uani 1 1 d . . . . .
C7 C 0.5848(3) 0.5884(5) 0.29412(13) 0.0355(11) Uani 1 1 d . . . . .
C8 C 0.5958(2) 0.7557(5) 0.31057(13) 0.0356(11) Uani 1 1 d . . . . .
C9 C 0.5971(3) 0.8543(5) 0.32716(15) 0.0430(13) Uani 1 1 d . . . . .
H9A H 0.5825 0.8617 0.3492 0.052 Uiso 1 1 calc R U . . .
C10 C 0.6203(3) 0.9407(5) 0.31070(18) 0.0509(16) Uani 1 1 d . . . . .
H10E H 0.6229 1.0083 0.3219 0.061 Uiso 1 1 calc R U . . .
C11 C 0.6403(3) 0.9321(6) 0.2778(2) 0.059(2) Uani 1 1 d . . . . .
H11E H 0.6556 0.9940 0.2672 0.071 Uiso 1 1 calc R U . . .
C12 C 0.6383(3) 0.8371(7) 0.26071(17) 0.0560(18) Uani 1 1 d . . . . .
H12G H 0.6520 0.8306 0.2385 0.067 Uiso 1 1 calc R U . . .
C13 C 0.6153(3) 0.7506(6) 0.27746(14) 0.0446(14) Uani 1 1 d . . . . .
C14 C 0.4575(2) 0.8502(4) 0.39685(13) 0.0331(11) Uani 1 1 d . . . . .
C15 C 0.4004(3) 0.8905(5) 0.40626(16) 0.0456(14) Uani 1 1 d . . . . .
H15A H 0.3631 0.8740 0.3923 0.055 Uiso 1 1 calc R U . . .
C16 C 0.3972(3) 0.9525(6) 0.43484(17) 0.0540(17) Uani 1 1 d . . . . .
H16A H 0.3579 0.9797 0.4401 0.065 Uiso 1 1 calc R U . . .
C17 C 0.4508(3) 0.9764(5) 0.45635(17) 0.0499(16) Uani 1 1 d . . . . .
H17A H 0.4484 1.0184 0.4764 0.060 Uiso 1 1 calc R U . . .
C18 C 0.5069(3) 0.9381(4) 0.44808(15) 0.0390(12) Uani 1 1 d . . . . .
H18A H 0.5438 0.9550 0.4624 0.047 Uiso 1 1 calc R U . . .
C19 C 0.5114(2) 0.8743(4) 0.41886(13) 0.0314(10) Uani 1 1 d . . . . .
C20 C 0.5748(2) 0.8386(4) 0.41324(12) 0.0299(10) Uani 1 1 d . . . . .
C21 C 0.6571(2) 0.7487(4) 0.40352(12) 0.0283(9) Uani 1 1 d . . . . .
C22 C 0.7007(2) 0.6711(4) 0.39592(14) 0.0346(11) Uani 1 1 d . . . . .
H22A H 0.6881 0.6006 0.3891 0.041 Uiso 1 1 calc R U . . .
C23 C 0.7626(2) 0.7008(5) 0.39870(15) 0.0392(12) Uani 1 1 d . . . . .
H23A H 0.7931 0.6488 0.3943 0.047 Uiso 1 1 calc R U . . .
C24 C 0.7820(3) 0.8036(5) 0.40759(15) 0.0411(13) Uani 1 1 d . . . . .
H24A H 0.8250 0.8211 0.4082 0.049 Uiso 1 1 calc R U . . .
C25 C 0.7403(3) 0.8805(5) 0.41549(15) 0.0422(13) Uani 1 1 d . . . . .
H25A H 0.7534 0.9510 0.4220 0.051 Uiso 1 1 calc R U . . .
C26 C 0.6775(2) 0.8503(4) 0.41351(13) 0.0332(10) Uani 1 1 d . . . . .
C27 C 0.5983(2) 0.5974(3) 0.46870(11) 0.0217(8) Uani 1 1 d . . . . .
C28 C 0.6569(2) 0.6310(4) 0.48342(12) 0.0269(9) Uani 1 1 d . . . . .
H28A H 0.6932 0.5965 0.4767 0.032 Uiso 1 1 calc R U . . .
C29 C 0.6637(2) 0.7126(4) 0.50737(12) 0.0297(10) Uani 1 1 d . . . . .
H29A H 0.7041 0.7330 0.5170 0.036 Uiso 1 1 calc R U . . .
C30 C 0.6112(2) 0.7652(4) 0.51748(13) 0.0297(10) Uani 1 1 d . . . . .
H30A H 0.6154 0.8215 0.5339 0.036 Uiso 1 1 calc R U . . .
C31 C 0.5522(2) 0.7331(4) 0.50292(11) 0.0266(9) Uani 1 1 d . . . . .
H31A H 0.5162 0.7685 0.5095 0.032 Uiso 1 1 calc R U . . .
C32 C 0.5452(2) 0.6503(4) 0.47891(11) 0.0230(8) Uani 1 1 d . . . . .
C33 C 0.4814(2) 0.6264(4) 0.46407(11) 0.0226(8) Uani 1 1 d . . . . .
C34 C 0.3966(2) 0.6116(4) 0.42935(12) 0.0266(9) Uani 1 1 d . . . . .
C35 C 0.3521(2) 0.6045(4) 0.40115(13) 0.0298(10) Uani 1 1 d . . . . .
H35A H 0.3638 0.6073 0.3784 0.036 Uiso 1 1 calc R U . . .
C36 C 0.2902(2) 0.5934(4) 0.40765(14) 0.0331(11) Uani 1 1 d . . . . .
H36A H 0.2588 0.5891 0.3890 0.040 Uiso 1 1 calc R U . . .
C37 C 0.2729(2) 0.5883(4) 0.44141(14) 0.0319(10) Uani 1 1 d . . . . .
H37A H 0.2302 0.5793 0.4449 0.038 Uiso 1 1 calc R U . . .
C38 C 0.3162(2) 0.5958(4) 0.46938(13) 0.0300(10) Uani 1 1 d . . . . .
H38A H 0.3046 0.5927 0.4921 0.036 Uiso 1 1 calc R U . . .
C39 C 0.3785(2) 0.6084(4) 0.46257(12) 0.0242(9) Uani 1 1 d . . . . .
C40 C 0.4461(3) 0.3640(4) 0.41841(14) 0.0368(11) Uani 1 1 d . . . . .
H40A H 0.4569 0.2879 0.4169 0.055 Uiso 1 1 calc R U . . .
H40B H 0.4021 0.3709 0.4227 0.055 Uiso 1 1 calc R U . . .
H40C H 0.4724 0.3976 0.4372 0.055 Uiso 1 1 calc R U . . .
C41 C 0.4472(6) 0.3566(9) 0.3566(2) 0.040(2) Uani 0.514(12) 1 d D . P A 1
H41A H 0.4195 0.2949 0.3601 0.049 Uiso 0.514(12) 1 calc R U P A 1
H41B H 0.4879 0.3280 0.3510 0.049 Uiso 0.514(12) 1 calc R U P A 1
C42 C 0.419(2) 0.4230(19) 0.3277(5) 0.057(6) Uani 0.514(12) 1 d D . P A 1
H42A H 0.4235 0.3855 0.3058 0.068 Uiso 0.514(12) 1 calc R U P A 1
H42B H 0.3745 0.4343 0.3300 0.068 Uiso 0.514(12) 1 calc R U P A 1
C41' C 0.4139(5) 0.3754(11) 0.3606(2) 0.040(2) Uani 0.486(12) 1 d D . P A 2
H41C H 0.3710 0.3991 0.3639 0.049 Uiso 0.486(12) 1 calc R U P A 2
H41D H 0.4148 0.2960 0.3610 0.049 Uiso 0.486(12) 1 calc R U P A 2
C42' C 0.431(3) 0.4145(17) 0.3270(5) 0.057(6) Uani 0.486(12) 1 d D . P A 2
H42C H 0.4656 0.3696 0.3198 0.068 Uiso 0.486(12) 1 calc R U P A 2
H42D H 0.3950 0.4060 0.3097 0.068 Uiso 0.486(12) 1 calc R U P A 2
C43 C 0.4273(3) 0.5843(6) 0.29845(15) 0.0490(15) Uani 1 1 d . . . . .
H43A H 0.3817 0.5883 0.2972 0.073 Uiso 1 1 calc R U . . .
H43B H 0.4398 0.5500 0.2777 0.073 Uiso 1 1 calc R U . . .
H43C H 0.4449 0.6568 0.3004 0.073 Uiso 1 1 calc R U . . .
O1S O 0.3893(3) 1.1233(6) 0.30952(18) 0.0169(15) Uani 0.354(3) 1 d D U P B -1
O2S O 0.3010(4) 1.2955(7) 0.3162(2) 0.029(2) Uani 0.354(3) 1 d D U P B -1
C1S C 0.4409(5) 1.0751(10) 0.3265(3) 0.028(2) Uani 0.354(3) 1 d D U P B -1
H1SA H 0.4786 1.1000 0.3167 0.042 Uiso 0.354(3) 1 calc R U P B -1
H1SB H 0.4374 0.9971 0.3239 0.042 Uiso 0.354(3) 1 calc R U P B -1
H1SC H 0.4435 1.0939 0.3508 0.042 Uiso 0.354(3) 1 calc R U P B -1
C2S C 0.3366(5) 1.1165(11) 0.3264(4) 0.064(6) Uani 0.354(3) 1 d D U P B -1
H2SA H 0.3472 1.1359 0.3508 0.077 Uiso 0.354(3) 1 calc R U P B -1
H2SB H 0.3215 1.0415 0.3256 0.077 Uiso 0.354(3) 1 calc R U P B -1
C3S C 0.2846(4) 1.1902(7) 0.3109(3) 0.035(3) Uani 0.354(3) 1 d D U P B -1
H3SA H 0.2768 1.1763 0.2860 0.042 Uiso 0.354(3) 1 calc R U P B -1
H3SB H 0.2457 1.1750 0.3216 0.042 Uiso 0.354(3) 1 calc R U P B -1
C4S C 0.2544(6) 1.3697(10) 0.3102(4) 0.033(3) Uani 0.354(3) 1 d D U P B -1
H4SA H 0.2712 1.4416 0.3153 0.049 Uiso 0.354(3) 1 calc R U P B -1
H4SB H 0.2210 1.3545 0.3248 0.049 Uiso 0.354(3) 1 calc R U P B -1
H4SC H 0.2376 1.3662 0.2860 0.049 Uiso 0.354(3) 1 calc R U P B -1
O3S O 0.291(3) 0.891(2) 0.2643(8) 0.17(2) Uani 0.1770(17) 1 d D U P B -1
O4S O 0.2685(9) 0.6461(15) 0.2757(6) 0.052(6) Uani 0.1770(17) 1 d D U P B -1
C5S C 0.3147(8) 0.9919(12) 0.2705(5) 0.016(4) Uani 0.1770(17) 1 d D U P B -1
H5SA H 0.3034 1.0378 0.2506 0.024 Uiso 0.1770(17) 1 calc R U P B -1
H5SB H 0.2976 1.0222 0.2907 0.024 Uiso 0.1770(17) 1 calc R U P B -1
H5SC H 0.3603 0.9877 0.2747 0.024 Uiso 0.1770(17) 1 calc R U P B -1
C6S C 0.3043(12) 0.8208(15) 0.2908(7) 0.049(7) Uani 0.1770(17) 1 d D U P B -1
H6SA H 0.3091 0.8607 0.3128 0.058 Uiso 0.1770(17) 1 calc R U P B -1
H6SB H 0.3442 0.7839 0.2880 0.058 Uiso 0.1770(17) 1 calc R U P B -1
C7S C 0.2521(13) 0.7382(17) 0.2916(7) 0.069(11) Uani 0.1770(17) 1 d D U P B -1
H7SA H 0.2448 0.7223 0.3157 0.083 Uiso 0.1770(17) 1 calc R U P B -1
H7SB H 0.2130 0.7672 0.2798 0.083 Uiso 0.1770(17) 1 calc R U P B -1
C8S C 0.2201(10) 0.5918(16) 0.2581(6) 0.026(5) Uani 0.1770(17) 1 d D U P B -1
H8SA H 0.2362 0.5274 0.2476 0.039 Uiso 0.1770(17) 1 calc R U P B -1
H8SB H 0.1897 0.5710 0.2739 0.039 Uiso 0.1770(17) 1 calc R U P B -1
H8SC H 0.1999 0.6382 0.2401 0.039 Uiso 0.1770(17) 1 calc R U P B -1
O5S O 0.1176(6) 0.8744(8) 0.4251(3) 0.053(3) Uani 0.354(3) 1 d D U P B -1
O6S O 0.1806(6) 0.9568(8) 0.4827(3) 0.060(3) Uani 0.354(3) 1 d D U P B -1
C9S C 0.0728(8) 0.8423(17) 0.4000(4) 0.059(5) Uani 0.354(3) 1 d D U P B -1
H9SA H 0.0692 0.8956 0.3816 0.088 Uiso 0.354(3) 1 calc R U P B -1
H9SB H 0.0846 0.7728 0.3908 0.088 Uiso 0.354(3) 1 calc R U P B -1
H9SC H 0.0327 0.8354 0.4097 0.088 Uiso 0.354(3) 1 calc R U P B -1
C10S C 0.1293(10) 0.8101(12) 0.4530(4) 0.078(6) Uani 0.354(3) 1 d D U P B -1
H10C H 0.1366 0.7357 0.4455 0.093 Uiso 0.354(3) 1 calc R U P B -1
H10D H 0.0927 0.8098 0.4665 0.093 Uiso 0.354(3) 1 calc R U P B -1
C11S C 0.1867(7) 0.8502(10) 0.4754(4) 0.062(5) Uani 0.354(3) 1 d D U P B -1
H11C H 0.1917 0.8086 0.4970 0.074 Uiso 0.354(3) 1 calc R U P B -1
H11D H 0.2244 0.8391 0.4633 0.074 Uiso 0.354(3) 1 calc R U P B -1
C12S C 0.2309(8) 1.0019(14) 0.5016(5) 0.066(6) Uani 0.354(3) 1 d D U P B -1
H12D H 0.2604 1.0293 0.4861 0.100 Uiso 0.354(3) 1 calc R U P B -1
H12E H 0.2516 0.9475 0.5168 0.100 Uiso 0.354(3) 1 calc R U P B -1
H12F H 0.2167 1.0610 0.5154 0.100 Uiso 0.354(3) 1 calc R U P B -1
O1Q O 0.3364(9) 1.0894(14) 0.3248(5) 0.0169(15) Uani 0.146(3) 1 d D U P B -2
O2Q O 0.2628(10) 1.3346(14) 0.3066(6) 0.029(2) Uani 0.146(3) 1 d D U P B -2
C1Q C 0.3271(11) 1.0083(14) 0.3013(6) 0.028(2) Uani 0.146(3) 1 d D U P B -2
H1QA H 0.3642 0.9627 0.3024 0.042 Uiso 0.146(3) 1 calc R U P B -2
H1QB H 0.2910 0.9654 0.3065 0.042 Uiso 0.146(3) 1 calc R U P B -2
H1QC H 0.3192 1.0389 0.2783 0.042 Uiso 0.146(3) 1 calc R U P B -2
C2Q C 0.2860(9) 1.1568(14) 0.3247(6) 0.064(6) Uani 0.146(3) 1 d D U P B -2
H2QA H 0.2649 1.1461 0.3458 0.077 Uiso 0.146(3) 1 calc R U P B -2
H2QB H 0.2557 1.1412 0.3047 0.077 Uiso 0.146(3) 1 calc R U P B -2
C3Q C 0.3091(10) 1.2727(14) 0.3229(5) 0.035(3) Uani 0.146(3) 1 d D U P B -2
H3QA H 0.3203 1.3004 0.3464 0.042 Uiso 0.146(3) 1 calc R U P B -2
H3QB H 0.3467 1.2754 0.3103 0.042 Uiso 0.146(3) 1 calc R U P B -2
C4Q C 0.2779(13) 1.4411(14) 0.3064(8) 0.033(3) Uani 0.146(3) 1 d D U P B -2
H4QA H 0.2403 1.4834 0.2999 0.049 Uiso 0.146(3) 1 calc R U P B -2
H4QB H 0.3086 1.4536 0.2900 0.049 Uiso 0.146(3) 1 calc R U P B -2
H4QC H 0.2956 1.4625 0.3294 0.049 Uiso 0.146(3) 1 calc R U P B -2
O3Q O 0.283(2) 0.795(6) 0.326(2) 0.17(2) Uani 0.0730(17) 1 d D U P B -2
O4Q O 0.211(2) 0.655(5) 0.2580(9) 0.052(6) Uani 0.0730(17) 1 d D U P B -2
C5Q C 0.251(2) 0.871(4) 0.3424(10) 0.016(4) Uani 0.0730(17) 1 d D U P B -2
H5QA H 0.2785 0.9304 0.3497 0.024 Uiso 0.0730(17) 1 calc R U P B -2
H5QB H 0.2158 0.8970 0.3269 0.024 Uiso 0.0730(17) 1 calc R U P B -2
H5QC H 0.2347 0.8381 0.3626 0.024 Uiso 0.0730(17) 1 calc R U P B -2
C6Q C 0.251(3) 0.706(3) 0.3143(9) 0.049(7) Uani 0.0730(17) 1 d D U P B -2
H6QA H 0.2053 0.7192 0.3149 0.058 Uiso 0.0730(17) 1 calc R U P B -2
H6QB H 0.2625 0.6445 0.3294 0.058 Uiso 0.0730(17) 1 calc R U P B -2
C7Q C 0.265(2) 0.682(9) 0.2774(12) 0.069(11) Uani 0.0730(17) 1 d D U P B -2
H7QA H 0.2842 0.7451 0.2674 0.083 Uiso 0.0730(17) 1 calc R U P B -2
H7QB H 0.2948 0.6212 0.2774 0.083 Uiso 0.0730(17) 1 calc R U P B -2
C8Q C 0.215(3) 0.651(5) 0.2233(9) 0.026(5) Uani 0.0730(17) 1 d D U P B -2
H8QA H 0.1739 0.6319 0.2117 0.039 Uiso 0.0730(17) 1 calc R U P B -2
H8QB H 0.2275 0.7213 0.2152 0.039 Uiso 0.0730(17) 1 calc R U P B -2
H8QC H 0.2456 0.5969 0.2183 0.039 Uiso 0.0730(17) 1 calc R U P B -2
O5Q O 0.0624(12) 0.8860(19) 0.3863(8) 0.053(3) Uani 0.146(3) 1 d D U P B -2
O6Q O 0.1487(15) 0.885(2) 0.4485(7) 0.060(3) Uani 0.146(3) 1 d D U P B -2
C9Q C 0.0045(15) 0.895(4) 0.3689(10) 0.059(5) Uani 0.146(3) 1 d D U P B -2
H9QA H 0.0043 0.9548 0.3526 0.088 Uiso 0.146(3) 1 calc R U P B -2
H9QB H -0.0059 0.8284 0.3564 0.088 Uiso 0.146(3) 1 calc R U P B -2
H9QC H -0.0265 0.9085 0.3851 0.088 Uiso 0.146(3) 1 calc R U P B -2
C10Q C 0.0699(16) 0.806(3) 0.4101(10) 0.078(6) Uani 0.146(3) 1 d D U P B -2
H10A H 0.0584 0.7359 0.3991 0.093 Uiso 0.146(3) 1 calc R U P B -2
H10B H 0.0423 0.8182 0.4285 0.093 Uiso 0.146(3) 1 calc R U P B -2
C11Q C 0.1387(14) 0.803(3) 0.4255(8) 0.062(5) Uani 0.146(3) 1 d D U P B -2
H11A H 0.1478 0.7334 0.4372 0.074 Uiso 0.146(3) 1 calc R U P B -2
H11B H 0.1668 0.8104 0.4070 0.074 Uiso 0.146(3) 1 calc R U P B -2
C12Q C 0.165(2) 0.855(4) 0.4818(7) 0.066(6) Uani 0.146(3) 1 d D U P B -2
H12A H 0.1708 0.9192 0.4962 0.100 Uiso 0.146(3) 1 calc R U P B -2
H12B H 0.1313 0.8111 0.4898 0.100 Uiso 0.146(3) 1 calc R U P B -2
H12C H 0.2035 0.8135 0.4831 0.100 Uiso 0.146(3) 1 calc R U P B -2

loop_
_atom_site_aniso_label
_atom_site_aniso_U_11
_atom_site_aniso_U_22
_atom_site_aniso_U_33
_atom_site_aniso_U_23
_atom_site_aniso_U_13
_atom_site_aniso_U_12
Ce1 0.02813(14) 0.02410(15) 0.01892(14) 0.00228(9) 0.00522(9) -0.00061(9)
S1 0.0437(7) 0.0311(7) 0.0261(6) -0.0054(5) 0.0054(5) 0.0041(5)
S2 0.0364(6) 0.0326(7) 0.0285(6) 0.0049(5) 0.0022(5) 0.0046(5)
S3 0.0275(5) 0.0233(5) 0.0224(5) -0.0005(4) 0.0045(4) 0.0022(4)
O1 0.041(2) 0.040(2) 0.0268(18) 0.0015(15) 0.0036(15) -0.0127(16)
O2 0.050(2) 0.040(2) 0.0245(17) 0.0050(15) -0.0026(15) -0.0098(17)
N1 0.038(2) 0.039(2) 0.0223(19) 0.0025(17) 0.0063(16) -0.0007(18)
N2 0.053(3) 0.061(3) 0.025(2) 0.002(2) 0.015(2) 0.004(2)
N3 0.0321(19) 0.026(2) 0.0242(18) 0.0024(16) 0.0035(15) 0.0032(16)
N4 0.041(2) 0.023(2) 0.040(2) -0.0033(17) 0.0024(19) -0.0049(17)
N5 0.0236(18) 0.028(2) 0.0223(18) -0.0001(15) 0.0042(14) 0.0007(15)
N6 0.0254(18) 0.029(2) 0.0222(18) 0.0013(15) 0.0041(14) 0.0007(15)
C1 0.045(3) 0.047(3) 0.028(3) -0.013(2) 0.013(2) -0.006(2)
C2 0.071(4) 0.045(4) 0.046(3) -0.019(3) 0.019(3) -0.009(3)
C3 0.076(5) 0.065(5) 0.054(4) -0.036(4) 0.016(4) -0.021(4)
C4 0.059(4) 0.080(5) 0.041(3) -0.029(4) 0.006(3) -0.009(4)
C5 0.048(3) 0.077(5) 0.032(3) -0.016(3) 0.003(2) 0.002(3)
C6 0.039(3) 0.054(4) 0.026(2) -0.008(2) 0.005(2) 0.003(2)
C7 0.036(3) 0.050(3) 0.021(2) 0.001(2) 0.0074(19) 0.000(2)
C8 0.038(3) 0.043(3) 0.026(2) 0.011(2) 0.009(2) 0.002(2)
C9 0.052(3) 0.040(3) 0.039(3) 0.014(2) 0.014(2) 0.001(3)
C10 0.059(4) 0.039(3) 0.056(4) 0.017(3) 0.012(3) -0.005(3)
C11 0.056(4) 0.064(5) 0.061(4) 0.034(4) 0.019(3) -0.001(3)
C12 0.055(4) 0.073(5) 0.042(3) 0.024(3) 0.019(3) 0.004(3)
C13 0.043(3) 0.060(4) 0.032(3) 0.013(3) 0.011(2) 0.007(3)
C14 0.041(3) 0.029(3) 0.030(2) 0.002(2) 0.007(2) 0.008(2)
C15 0.039(3) 0.054(4) 0.043(3) 0.004(3) -0.001(2) 0.018(3)
C16 0.048(3) 0.062(4) 0.053(4) -0.006(3) 0.007(3) 0.028(3)
C17 0.060(4) 0.043(4) 0.046(3) -0.006(3) 0.004(3) 0.026(3)
C18 0.050(3) 0.029(3) 0.037(3) 0.002(2) 0.005(2) 0.008(2)
C19 0.041(3) 0.024(2) 0.029(2) 0.0035(19) 0.004(2) 0.006(2)
C20 0.035(2) 0.026(2) 0.028(2) 0.0062(19) 0.0021(18) 0.0010(19)
C21 0.031(2) 0.029(2) 0.025(2) 0.0045(19) 0.0036(17) -0.0017(19)
C22 0.036(3) 0.029(3) 0.039(3) 0.002(2) 0.005(2) -0.001(2)
C23 0.032(3) 0.041(3) 0.044(3) 0.005(2) 0.003(2) 0.003(2)
C24 0.035(3) 0.044(3) 0.044(3) 0.003(3) 0.000(2) -0.009(2)
C25 0.042(3) 0.042(3) 0.042(3) 0.001(3) 0.001(2) -0.011(2)
C26 0.041(3) 0.029(3) 0.030(2) 0.004(2) 0.004(2) -0.001(2)
C27 0.026(2) 0.020(2) 0.0198(19) 0.0009(16) 0.0057(16) 0.0005(16)
C28 0.025(2) 0.029(2) 0.028(2) 0.0003(19) 0.0059(17) 0.0005(17)
C29 0.026(2) 0.032(3) 0.030(2) -0.002(2) 0.0000(18) -0.0032(18)
C30 0.034(2) 0.026(2) 0.029(2) -0.0039(19) 0.0033(18) -0.0024(19)
C31 0.030(2) 0.027(2) 0.024(2) 0.0002(18) 0.0057(17) 0.0006(18)
C32 0.024(2) 0.026(2) 0.0198(19) 0.0023(17) 0.0032(15) -0.0006(16)
C33 0.024(2) 0.021(2) 0.024(2) 0.0031(17) 0.0065(16) 0.0016(16)
C34 0.023(2) 0.029(2) 0.028(2) 0.0014(18) 0.0039(17) 0.0004(17)
C35 0.028(2) 0.036(3) 0.025(2) 0.0014(19) 0.0008(18) -0.0024(19)
C36 0.026(2) 0.037(3) 0.035(3) 0.001(2) -0.0014(19) -0.0030(19)
C37 0.021(2) 0.032(3) 0.043(3) 0.003(2) 0.0055(19) -0.0004(18)
C38 0.026(2) 0.034(3) 0.031(2) 0.005(2) 0.0084(18) 0.0022(18)
C39 0.023(2) 0.024(2) 0.025(2) 0.0001(17) 0.0040(16) -0.0003(16)
C40 0.044(3) 0.029(3) 0.037(3) 0.008(2) 0.005(2) -0.009(2)
C41 0.051(6) 0.039(5) 0.033(4) -0.003(3) 0.014(4) -0.010(5)
C42 0.082(15) 0.054(5) 0.034(3) 0.001(3) 0.003(4) -0.034(7)
C41' 0.051(6) 0.039(5) 0.033(4) -0.003(3) 0.014(4) -0.010(5)
C42' 0.082(15) 0.054(5) 0.034(3) 0.001(3) 0.003(4) -0.034(7)
C43 0.057(4) 0.059(4) 0.029(3) 0.007(3) -0.003(3) 0.000(3)
O1S 0.026(3) 0.013(2) 0.012(2) 0.003(2) 0.010(2) -0.006(2)
O2S 0.027(4) 0.038(4) 0.022(4) -0.002(3) 0.004(3) -0.009(3)
C1S 0.034(4) 0.025(4) 0.025(4) 0.001(3) 0.002(3) 0.001(3)
C2S 0.074(8) 0.054(8) 0.065(8) -0.006(6) 0.011(6) -0.020(6)
C3S 0.031(5) 0.048(6) 0.027(5) 0.005(4) 0.006(4) -0.026(4)
C4S 0.031(4) 0.038(4) 0.029(4) -0.002(3) 0.004(3) 0.002(3)
O3S 0.17(2) 0.17(2) 0.17(2) -0.006(7) 0.012(7) 0.005(7)
O4S 0.057(8) 0.056(9) 0.045(8) 0.007(6) 0.008(6) 0.007(6)
C5S 0.017(5) 0.017(5) 0.015(5) -0.001(3) 0.008(3) 0.000(3)
C6S 0.045(9) 0.052(9) 0.048(9) 0.004(7) 0.004(6) -0.008(6)
C7S 0.068(12) 0.073(13) 0.066(12) 0.003(7) 0.007(7) 0.001(7)
C8S 0.027(5) 0.025(6) 0.026(5) 0.001(3) 0.007(3) -0.001(3)
O5S 0.071(6) 0.015(4) 0.075(6) -0.001(4) 0.020(5) 0.005(4)
O6S 0.073(6) 0.038(5) 0.069(6) 0.015(5) 0.007(5) 0.011(5)
C9S 0.061(5) 0.058(5) 0.058(5) -0.003(3) 0.007(3) 0.001(3)
C10S 0.079(8) 0.065(8) 0.089(8) 0.016(6) 0.007(6) -0.014(6)
C11S 0.061(7) 0.058(7) 0.070(7) 0.007(6) 0.022(6) 0.005(6)
C12S 0.070(6) 0.066(6) 0.064(6) 0.002(3) 0.007(3) 0.000(3)
O1Q 0.026(3) 0.013(2) 0.012(2) 0.003(2) 0.010(2) -0.006(2)
O2Q 0.027(4) 0.038(4) 0.022(4) -0.002(3) 0.004(3) -0.009(3)
C1Q 0.034(4) 0.025(4) 0.025(4) 0.001(3) 0.002(3) 0.001(3)
C2Q 0.074(8) 0.054(8) 0.065(8) -0.006(6) 0.011(6) -0.020(6)
C3Q 0.031(5) 0.048(6) 0.027(5) 0.005(4) 0.006(4) -0.026(4)
C4Q 0.031(4) 0.038(4) 0.029(4) -0.002(3) 0.004(3) 0.002(3)
O3Q 0.17(2) 0.17(2) 0.17(2) -0.006(7) 0.012(7) 0.005(7)
O4Q 0.057(8) 0.056(9) 0.045(8) 0.007(6) 0.008(6) 0.007(6)
C5Q 0.017(5) 0.017(5) 0.015(5) -0.001(3) 0.008(3) 0.000(3)
C6Q 0.045(9) 0.052(9) 0.048(9) 0.004(7) 0.004(6) -0.008(6)
C7Q 0.068(12) 0.073(13) 0.066(12) 0.003(7) 0.007(7) 0.001(7)
C8Q 0.027(5) 0.025(6) 0.026(5) 0.001(3) 0.007(3) -0.001(3)
O5Q 0.071(6) 0.015(4) 0.075(6) -0.001(4) 0.020(5) 0.005(4)
O6Q 0.073(6) 0.038(5) 0.069(6) 0.015(5) 0.007(5) 0.011(5)
C9Q 0.061(5) 0.058(5) 0.058(5) -0.003(3) 0.007(3) 0.001(3)
C10Q 0.079(8) 0.065(8) 0.089(8) 0.016(6) 0.007(6) -0.014(6)
C11Q 0.061(7) 0.058(7) 0.070(7) 0.007(6) 0.022(6) 0.005(6)
C12Q 0.070(6) 0.066(6) 0.064(6) 0.002(3) 0.007(3) 0.000(3)

loop_
_atom_type_symbol
_atom_type_description
_atom_type_scat_dispersion_real
_atom_type_scat_dispersion_imag
_atom_type_scat_source
C C 0.0033 0.0016 'International Tables Vol C Tables 4.2.6.8 and 6.1.1.4'
H H 0.0000 0.0000 'International Tables Vol C Tables 4.2.6.8 and 6.1.1.4'
N N 0.0061 0.0033 'International Tables Vol C Tables 4.2.6.8 and 6.1.1.4'
O O 0.0106 0.0060 'International Tables Vol C Tables 4.2.6.8 and 6.1.1.4'
S S 0.1246 0.1234 'International Tables Vol C Tables 4.2.6.8 and 6.1.1.4'
Ce Ce -0.2486 2.6331 'International Tables Vol C Tables 4.2.6.8 and 6.1.1.4'

loop_
_geom_angle_atom_site_label_1
_geom_angle_atom_site_label_2
_geom_angle_atom_site_label_3
_geom_angle
N3 Ce1 O2 144.78(12)
N3 Ce1 N5 83.38(12)
O2 Ce1 N5 107.19(12)
N3 Ce1 O1 150.22(12)
O2 Ce1 O1 61.06(11)
N5 Ce1 O1 71.24(12)
N3 Ce1 N1 80.60(13)
O2 Ce1 N1 74.37(12)
N5 Ce1 N1 150.79(13)
O1 Ce1 N1 128.93(12)
N3 Ce1 S1 106.39(9)
O2 Ce1 S1 88.37(10)
N5 Ce1 S1 137.80(9)
O1 Ce1 S1 83.82(9)
N1 Ce1 S1 70.65(10)
N3 Ce1 S2 73.85(9)
O2 Ce1 S2 76.33(9)
N5 Ce1 S2 76.09(9)
O1 Ce1 S2 113.20(9)
N1 Ce1 S2 76.07(10)
S1 Ce1 S2 146.07(4)
N3 Ce1 S3 78.23(9)
O2 Ce1 S3 136.91(9)
N5 Ce1 S3 71.82(9)
O1 Ce1 S3 79.20(8)
N1 Ce1 S3 127.59(10)
S1 Ce1 S3 70.40(3)
S2 Ce1 S3 139.35(3)
C1 S1 Ce1 103.1(2)
C14 S2 Ce1 104.17(17)
C27 S3 Ce1 101.85(15)
C41 O1 C40 118.3(6)
C41' O1 C40 109.5(6)
C41 O1 Ce1 110.3(5)
C41' O1 Ce1 122.3(5)
C40 O1 Ce1 127.5(3)
C42' O2 C43 114.9(10)
C42 O2 C43 110.3(10)
C42' O2 Ce1 118.3(11)
C42 O2 Ce1 122.7(8)
C43 O2 Ce1 126.7(4)
C7 N1 C8 105.9(4)
C7 N1 Ce1 123.1(4)
C8 N1 Ce1 131.0(3)
C13 N2 C7 109.1(5)
C13 N2 H2A 125.5
C7 N2 H2A 125.5
C20 N3 C21 105.8(4)
C20 N3 Ce1 130.0(3)
C21 N3 Ce1 123.5(3)
C20 N4 C26 108.6(4)
C20 N4 H4A 125.7
C26 N4 H4A 125.7
C33 N5 C34 105.5(4)
C33 N5 Ce1 128.8(3)
C34 N5 Ce1 123.8(3)
C33 N6 C39 107.4(4)
C33 N6 H6A 126.3
C39 N6 H6A 126.3
C2 C1 C6 116.4(5)
C2 C1 S1 118.5(5)
C6 C1 S1 125.2(4)
C3 C2 C1 121.8(7)
C3 C2 H2B 119.1
C1 C2 H2B 119.1
C4 C3 C2 121.4(7)
C4 C3 H3A 119.3
C2 C3 H3A 119.3
C3 C4 C5 118.9(6)
C3 C4 H4B 120.6
C5 C4 H4B 120.6
C6 C5 C4 121.6(7)
C6 C5 H5A 119.2
C4 C5 H5A 119.2
C5 C6 C1 119.9(6)
C5 C6 C7 117.0(6)
C1 C6 C7 122.9(5)
N1 C7 N2 110.6(5)
N1 C7 C6 130.2(5)
N2 C7 C6 119.2(5)
C9 C8 C13 118.6(5)
C9 C8 N1 131.9(4)
C13 C8 N1 109.5(5)
C10 C9 C8 117.7(6)
C10 C9 H9A 121.1
C8 C9 H9A 121.1
C9 C10 C11 121.9(7)
C9 C10 H10E 119.0
C11 C10 H10E 119.0
C12 C11 C10 121.5(6)
C12 C11 H11E 119.3
C10 C11 H11E 119.3
C11 C12 C13 116.3(6)
C11 C12 H12G 121.9
C13 C12 H12G 121.9
N2 C13 C12 131.1(6)
N2 C13 C8 105.0(5)
C12 C13 C8 123.9(7)
C15 C14 C19 116.8(5)
C15 C14 S2 118.4(4)
C19 C14 S2 124.8(4)
C16 C15 C14 122.0(6)
C16 C15 H15A 119.0
C14 C15 H15A 119.0
C15 C16 C17 120.7(6)
C15 C16 H16A 119.7
C17 C16 H16A 119.7
C18 C17 C16 118.8(6)
C18 C17 H17A 120.6
C16 C17 H17A 120.6
C17 C18 C19 121.5(6)
C17 C18 H18A 119.3
C19 C18 H18A 119.3
C18 C19 C14 120.1(5)
C18 C19 C20 115.5(5)
C14 C19 C20 124.4(5)
N3 C20 N4 111.0(4)
N3 C20 C19 128.0(5)
N4 C20 C19 120.9(5)
C26 C21 C22 119.5(5)
C26 C21 N3 109.6(4)
C22 C21 N3 130.9(5)
C23 C22 C21 117.4(5)
C23 C22 H22A 121.3
C21 C22 H22A 121.3
C22 C23 C24 122.5(5)
C22 C23 H23A 118.8
C24 C23 H23A 118.8
C25 C24 C23 121.2(5)
C25 C24 H24A 119.4
C23 C24 H24A 119.4
C24 C25 C26 116.7(5)
C24 C25 H25A 121.6
C26 C25 H25A 121.6
N4 C26 C21 105.0(4)
N4 C26 C25 132.2(5)
C21 C26 C25 122.8(5)
C28 C27 C32 117.8(4)
C28 C27 S3 119.0(3)
C32 C27 S3 123.2(3)
C29 C28 C27 122.1(4)
C29 C28 H28A 119.0
C27 C28 H28A 119.0
C28 C29 C30 120.2(4)
C28 C29 H29A 119.9
C30 C29 H29A 119.9
C29 C30 C31 118.5(4)
C29 C30 H30A 120.8
C31 C30 H30A 120.8
C32 C31 C30 121.5(4)
C32 C31 H31A 119.3
C30 C31 H31A 119.3
C31 C32 C27 119.9(4)
C31 C32 C33 117.0(4)
C27 C32 C33 123.0(4)
N5 C33 N6 112.2(4)
N5 C33 C32 126.3(4)
N6 C33 C32 121.0(4)
C39 C34 C35 120.4(4)
C39 C34 N5 109.3(4)
C35 C34 N5 130.4(4)
C36 C35 C34 117.4(5)
C36 C35 H35A 121.3
C34 C35 H35A 121.3
C35 C36 C37 121.4(5)
C35 C36 H36A 119.3
C37 C36 H36A 119.3
C38 C37 C36 121.8(4)
C38 C37 H37A 119.1
C36 C37 H37A 119.1
C37 C38 C39 116.4(5)
C37 C38 H38A 121.8
C39 C38 H38A 121.8
C34 C39 N6 105.6(4)
C34 C39 C38 122.6(4)
N6 C39 C38 131.7(4)
O1 C40 H40A 109.5
O1 C40 H40B 109.5
H40A C40 H40B 109.5
O1 C40 H40C 109.5
H40A C40 H40C 109.5
H40B C40 H40C 109.5
O1 C41 C42 111.4(16)
O1 C41 H41A 109.3
C42 C41 H41A 109.3
O1 C41 H41B 109.3
C42 C41 H41B 109.3
H41A C41 H41B 108.0
O2 C42 C41 109.5(15)
O2 C42 H42A 109.8
C41 C42 H42A 109.8
O2 C42 H42B 109.8
C41 C42 H42B 109.8
H42A C42 H42B 108.2
O1 C41' C42' 109.6(14)
O1 C41' H41C 109.7
C42' C41' H41C 109.7
O1 C41' H41D 109.7
C42' C41' H41D 109.7
H41C C41' H41D 108.2
O2 C42' C41' 113.0(17)
O2 C42' H42C 109.0
C41' C42' H42C 109.0
O2 C42' H42D 109.0
C41' C42' H42D 109.0
H42C C42' H42D 107.8
O2 C43 H43A 109.5
O2 C43 H43B 109.5
H43A C43 H43B 109.5
O2 C43 H43C 109.5
H43A C43 H43C 109.5
H43B C43 H43C 109.5
C2S O1S C1S 114.0(7)
C3S O2S C4S 116.6(8)
O1S C1S H1SA 109.5
O1S C1S H1SB 109.5
H1SA C1S H1SB 109.5
O1S C1S H1SC 109.5
H1SA C1S H1SC 109.5
H1SB C1S H1SC 109.5
O1S C2S C3S 112.3(8)
O1S C2S H2SA 109.1
C3S C2S H2SA 109.1
O1S C2S H2SB 109.1
C3S C2S H2SB 109.1
H2SA C2S H2SB 107.9
O2S C3S C2S 110.3(8)
O2S C3S H3SA 109.6
C2S C3S H3SA 109.6
O2S C3S H3SB 109.6
C2S C3S H3SB 109.6
H3SA C3S H3SB 108.1
O2S C4S H4SA 109.5
O2S C4S H4SB 109.5
H4SA C4S H4SB 109.5
O2S C4S H4SC 109.5
H4SA C4S H4SC 109.5
H4SB C4S H4SC 109.5
C6S O3S C5S 113.8(10)
C7S O4S C8S 115.3(10)
O3S C5S H5SA 109.5
O3S C5S H5SB 109.5
H5SA C5S H5SB 109.5
O3S C5S H5SC 109.5
H5SA C5S H5SC 109.5
H5SB C5S H5SC 109.5
O3S C6S C7S 110.1(11)
O3S C6S H6SA 109.6
C7S C6S H6SA 109.6
O3S C6S H6SB 109.6
C7S C6S H6SB 109.6
H6SA C6S H6SB 108.1
O4S C7S C6S 109.6(11)
O4S C7S H7SA 109.8
C6S C7S H7SA 109.8
O4S C7S H7SB 109.8
C6S C7S H7SB 109.8
H7SA C7S H7SB 108.2
O4S C8S H8SA 109.5
O4S C8S H8SB 109.5
H8SA C8S H8SB 109.5
O4S C8S H8SC 109.5
H8SA C8S H8SC 109.5
H8SB C8S H8SC 109.5
C10S O5S C9S 118.0(9)
C11S O6S C12S 115.1(9)
O5S C9S H9SA 109.5
O5S C9S H9SB 109.5
H9SA C9S H9SB 109.5
O5S C9S H9SC 109.5
H9SA C9S H9SC 109.5
H9SB C9S H9SC 109.5
O5S C10S C11S 110.3(8)
O5S C10S H10C 109.6
C11S C10S H10C 109.6
O5S C10S H10D 109.6
C11S C10S H10D 109.6
H10C C10S H10D 108.1
O6S C11S C10S 110.4(9)
O6S C11S H11C 109.6
C10S C11S H11C 109.6
O6S C11S H11D 109.6
C10S C11S H11D 109.6
H11C C11S H11D 108.1
O6S C12S H12D 109.5
O6S C12S H12E 109.5
H12D C12S H12E 109.5
O6S C12S H12F 109.5
H12D C12S H12F 109.5
H12E C12S H12F 109.5
C1Q O1Q C2Q 112.7(10)
C4Q O2Q C3Q 112.7(10)
O1Q C1Q H1QA 109.5
O1Q C1Q H1QB 109.5
H1QA C1Q H1QB 109.5
O1Q C1Q H1QC 109.5
H1QA C1Q H1QC 109.5
H1QB C1Q H1QC 109.5
O1Q C2Q C3Q 108.6(11)
O1Q C2Q H2QA 110.0
C3Q C2Q H2QA 110.0
O1Q C2Q H2QB 110.0
C3Q C2Q H2QB 110.0
H2QA C2Q H2QB 108.4
O2Q C3Q C2Q 109.1(11)
O2Q C3Q H3QA 109.9
C2Q C3Q H3QA 109.9
O2Q C3Q H3QB 109.9
C2Q C3Q H3QB 109.9
H3QA C3Q H3QB 108.3
O2Q C4Q H4QA 109.5
O2Q C4Q H4QB 109.5
H4QA C4Q H4QB 109.5
O2Q C4Q H4QC 109.5
H4QA C4Q H4QC 109.5
H4QB C4Q H4QC 109.5
C6Q O3Q C5Q 116.4(11)
C7Q O4Q C8Q 115.3(11)
O3Q C5Q H5QA 109.5
O3Q C5Q H5QB 109.5
H5QA C5Q H5QB 109.5
O3Q C5Q H5QC 109.5
H5QA C5Q H5QC 109.5
H5QB C5Q H5QC 109.5
O3Q C6Q C7Q 109.5(11)
O3Q C6Q H6QA 109.8
C7Q C6Q H6QA 109.8
O3Q C6Q H6QB 109.8
C7Q C6Q H6QB 109.8
H6QA C6Q H6QB 108.2
O4Q C7Q C6Q 109.4(11)
O4Q C7Q H7QA 109.8
C6Q C7Q H7QA 109.8
O4Q C7Q H7QB 109.8
C6Q C7Q H7QB 109.8
H7QA C7Q H7QB 108.2
O4Q C8Q H8QA 109.5
O4Q C8Q H8QB 109.5
H8QA C8Q H8QB 109.5
O4Q C8Q H8QC 109.5
H8QA C8Q H8QC 109.5
H8QB C8Q H8QC 109.5
C9Q O5Q C10Q 116.3(11)
C11Q O6Q C12Q 115.4(11)
O5Q C9Q H9QA 109.5
O5Q C9Q H9QB 109.5
H9QA C9Q H9QB 109.5
O5Q C9Q H9QC 109.5
H9QA C9Q H9QC 109.5
H9QB C9Q H9QC 109.5
O5Q C10Q C11Q 109.2(11)
O5Q C10Q H10A 109.8
C11Q C10Q H10A 109.8
O5Q C10Q H10B 109.8
C11Q C10Q H10B 109.8
H10A C10Q H10B 108.3
O6Q C11Q C10Q 108.9(11)
O6Q C11Q H11A 109.9
C10Q C11Q H11A 109.9
O6Q C11Q H11B 109.9
C10Q C11Q H11B 109.9
H11A C11Q H11B 108.3
O6Q C12Q H12A 109.5
O6Q C12Q H12B 109.5
H12A C12Q H12B 109.5
O6Q C12Q H12C 109.5
H12A C12Q H12C 109.5
H12B C12Q H12C 109.5

loop_
_geom_bond_atom_site_label_1
_geom_bond_atom_site_label_2
_geom_bond_distance
Ce1 N3 2.557(4)
Ce1 O2 2.583(4)
Ce1 N5 2.645(4)
Ce1 O1 2.652(4)
Ce1 N1 2.728(4)
Ce1 S1 2.8820(13)
Ce1 S2 2.8884(13)
Ce1 S3 2.9346(11)
S1 C1 1.752(6)
S2 C14 1.753(5)
S3 C27 1.765(4)
O1 C41 1.397(7)
O1 C41' 1.403(7)
O1 C40 1.426(6)
O2 C42' 1.403(7)
O2 C42 1.403(7)
O2 C43 1.434(7)
N1 C7 1.334(7)
N1 C8 1.409(7)
N2 C13 1.376(9)
N2 C7 1.377(7)
N2 H2A 0.8800
N3 C20 1.319(6)
N3 C21 1.390(6)
N4 C20 1.357(7)
N4 C26 1.369(7)
N4 H4A 0.8800
N5 C33 1.329(6)
N5 C34 1.405(6)
N6 C33 1.362(5)
N6 C39 1.394(6)
N6 H6A 0.8800
C1 C2 1.412(9)
C1 C6 1.418(9)
C2 C3 1.392(9)
C2 H2B 0.9500
C3 C4 1.350(12)
C3 H3A 0.9500
C4 C5 1.389(11)
C4 H4B 0.9500
C5 C6 1.405(8)
C5 H5A 0.9500
C6 C7 1.457(9)
C8 C9 1.389(9)
C8 C13 1.403(7)
C9 C10 1.374(8)
C9 H9A 0.9500
C10 C11 1.402(10)
C10 H10E 0.9500
C11 C12 1.359(11)
C11 H11E 0.9500
C12 C13 1.378(9)
C12 H12G 0.9500
C14 C15 1.408(7)
C14 C19 1.412(7)
C15 C16 1.368(9)
C15 H15A 0.9500
C16 C17 1.395(10)
C16 H16A 0.9500
C17 C18 1.366(8)
C17 H17A 0.9500
C18 C19 1.405(8)
C18 H18A 0.9500
C19 C20 1.472(7)
C21 C26 1.384(7)
C21 C22 1.399(7)
C22 C23 1.377(7)
C22 H22A 0.9500
C23 C24 1.381(8)
C23 H23A 0.9500
C24 C25 1.369(9)
C24 H24A 0.9500
C25 C26 1.398(8)
C25 H25A 0.9500
C27 C28 1.401(6)
C27 C32 1.409(6)
C28 C29 1.382(7)
C28 H28A 0.9500
C29 C30 1.396(7)
C29 H29A 0.9500
C30 C31 1.399(7)
C30 H30A 0.9500
C31 C32 1.395(6)
C31 H31A 0.9500
C32 C33 1.470(6)
C34 C39 1.394(6)
C34 C35 1.394(7)
C35 C36 1.388(7)
C35 H35A 0.9500
C36 C37 1.409(7)
C36 H36A 0.9500
C37 C38 1.372(7)
C37 H37A 0.9500
C38 C39 1.401(6)
C38 H38A 0.9500
C40 H40A 0.9800
C40 H40B 0.9800
C40 H40C 0.9800
C41 C42 1.48(2)
C41 H41A 0.9900
C41 H41B 0.9900
C42 H42A 0.9900
C42 H42B 0.9900
C41' C42' 1.48(2)
C41' H41C 0.9900
C41' H41D 0.9900
C42' H42C 0.9900
C42' H42D 0.9900
C43 H43A 0.9800
C43 H43B 0.9800
C43 H43C 0.9800
O1S C2S 1.369(7)
O1S C1S 1.377(7)
O2S C3S 1.369(7)
O2S C4S 1.368(7)
C1S H1SA 0.9800
C1S H1SB 0.9800
C1S H1SC 0.9800
C2S C3S 1.529(9)
C2S H2SA 0.9900
C2S H2SB 0.9900
C3S H3SA 0.9900
C3S H3SB 0.9900
C4S H4SA 0.9800
C4S H4SB 0.9800
C4S H4SC 0.9800
O3S C6S 1.369(8)
O3S C5S 1.370(8)
O4S C7S 1.368(8)
O4S C8S 1.371(8)
C5S H5SA 0.9800
C5S H5SB 0.9800
C5S H5SC 0.9800
C6S C7S 1.527(10)
C6S H6SA 0.9900
C6S H6SB 0.9900
C7S H7SA 0.9900
C7S H7SB 0.9900
C8S H8SA 0.9800
C8S H8SB 0.9800
C8S H8SC 0.9800
O5S C10S 1.360(7)
O5S C9S 1.369(7)
O6S C11S 1.368(7)
O6S C12S 1.372(7)
C9S H9SA 0.9800
C9S H9SB 0.9800
C9S H9SC 0.9800
C10S C11S 1.528(9)
C10S H10C 0.9900
C10S H10D 0.9900
C11S H11C 0.9900
C11S H11D 0.9900
C12S H12D 0.9800
C12S H12E 0.9800
C12S H12F 0.9800
O1Q C1Q 1.367(8)
O1Q C2Q 1.372(8)
O2Q C4Q 1.367(8)
O2Q C3Q 1.370(8)
C1Q H1QA 0.9800
C1Q H1QB 0.9800
C1Q H1QC 0.9800
C2Q C3Q 1.530(10)
C2Q H2QA 0.9900
C2Q H2QB 0.9900
C3Q H3QA 0.9900
C3Q H3QB 0.9900
C4Q H4QA 0.9800
C4Q H4QB 0.9800
C4Q H4QC 0.9800
O3Q C6Q 1.367(8)
O3Q C5Q 1.367(8)
O4Q C7Q 1.369(8)
O4Q C8Q 1.370(8)
C5Q H5QA 0.9800
C5Q H5QB 0.9800
C5Q H5QC 0.9800
C6Q C7Q 1.541(10)
C6Q H6QA 0.9900
C6Q H6QB 0.9900
C7Q H7QA 0.9900
C7Q H7QB 0.9900
C8Q H8QA 0.9800
C8Q H8QB 0.9800
C8Q H8QC 0.9800
O5Q C9Q 1.370(8)
O5Q C10Q 1.366(8)
O6Q C11Q 1.369(8)
O6Q C12Q 1.370(8)
C9Q H9QA 0.9800
C9Q H9QB 0.9800
C9Q H9QC 0.9800
C10Q C11Q 1.547(10)
C10Q H10A 0.9900
C10Q H10B 0.9900
C11Q H11A 0.9900
C11Q H11B 0.9900
C12Q H12A 0.9800
C12Q H12B 0.9800
C12Q H12C 0.9800
